data_4515239
loop_
_publ_author_name
'Zeng, Qian'
'Dong, Kuiyong'
'Pei, Chao'
'Dong, Shanliang'
'Hu, Wenhao'
'Qiu, Lihua'
'Xu, Xinfang'

_publ_section_title
;
 Divergent Construction of Macrocyclic Alkynes via Catalytic Metal Carbene
 C(sp2)--H Insertion and the Buchner Reaction
;
_journal_name_full 'ACS Catalysis'
_journal_page_first 10773
_journal_paper_doi 10.1021/acscatal.9b04199
_journal_year 2019
_chemical_formula_moiety 'C19 H17 N O2'
_chemical_formula_sum 'C19 H17 N O2'
_chemical_formula_weight 291.33
_space_group_crystal_system monoclinic
_space_group_IT_number 14
_space_group_name_Hall '-P 2ybc'
_space_group_name_H-M_alt 'P 1 21/c 1'
_atom_sites_solution_hydrogens geom
_atom_sites_solution_primary direct
_audit_creation_date 2019-01-20
_audit_creation_method
;
Olex2 1.2-alpha
(compiled 2018.07.26 svn.r3523 for OlexSys, GUI svn.r5532)
;
_cell_angle_alpha 90
_cell_angle_beta 96.826(5)
_cell_angle_gamma 90
_cell_formula_units_Z 4
_cell_length_a 13.1381(7)
_cell_length_b 7.8049(5)
_cell_length_c 14.7103(9)
_cell_measurement_reflns_used 2605
_cell_measurement_temperature 295.25(10)
_cell_measurement_theta_max 29.7360
_cell_measurement_theta_min 3.9150
_cell_volume 1497.72(16)
_computing_cell_refinement
;
CrysAlisPro, Agilent Technologies,
Version 1.171.36.32 (release 02-08-2013 CrysAlis171 .NET)
(compiled Aug  2 2013,16:46:58)
;
_computing_data_collection
;
CrysAlisPro, Agilent Technologies,
Version 1.171.36.32 (release 02-08-2013 CrysAlis171 .NET)
(compiled Aug  2 2013,16:46:58)
;
_computing_data_reduction
;
CrysAlisPro, Agilent Technologies,
Version 1.171.36.32 (release 02-08-2013 CrysAlis171 .NET)
(compiled Aug  2 2013,16:46:58)
;
_computing_molecular_graphics 'Olex2 (Dolomanov et al., 2009)'
_computing_publication_material 'Olex2 (Dolomanov et al., 2009)'
_computing_structure_refinement 'ShelXL (Sheldrick, 2015)'
_computing_structure_solution 'ShelXS (Sheldrick, 2008)'
_diffrn_ambient_temperature 295.25(10)
_diffrn_detector_area_resol_mean 10.4471
_diffrn_measured_fraction_theta_full 0.999
_diffrn_measured_fraction_theta_max 0.855
_diffrn_measurement_details
;
#__ type_ start__ end____ width___ exp.time_
  1 omega  -16.00   18.00   1.0000    4.0000
omega____ theta____ kappa____ phi______ frames
    -       13.8077   77.0000  120.0000 34

#__ type_ start__ end____ width___ exp.time_
  2 omega  -40.00   47.00   1.0000    4.0000
omega____ theta____ kappa____ phi______ frames
    -       13.8077  -77.0000  -60.0000 87

#__ type_ start__ end____ width___ exp.time_
  3 omega   28.00   72.00   1.0000    4.0000
omega____ theta____ kappa____ phi______ frames
    -       13.8077   77.0000  120.0000 44

#__ type_ start__ end____ width___ exp.time_
  4 omega   15.00   58.00   1.0000    4.0000
omega____ theta____ kappa____ phi______ frames
    -      -14.7452   57.0000   60.0000 43

#__ type_ start__ end____ width___ exp.time_
  5 omega  -19.00   15.00   1.0000    4.0000
omega____ theta____ kappa____ phi______ frames
    -      -14.7452  -99.0000 -150.0000 34
;
_diffrn_measurement_device_type 'Xcalibur, Atlas, Gemini'
_diffrn_measurement_method '\w scans'
_diffrn_orient_matrix_UB_11 -0.0257668000
_diffrn_orient_matrix_UB_12 -0.0792840000
_diffrn_orient_matrix_UB_13 0.0030749000
_diffrn_orient_matrix_UB_21 -0.0469985000
_diffrn_orient_matrix_UB_22 0.0394719000
_diffrn_orient_matrix_UB_23 -0.0172196000
_diffrn_orient_matrix_UB_31 0.0091682000
_diffrn_orient_matrix_UB_32 -0.0203403000
_diffrn_orient_matrix_UB_33 -0.0453045000
_diffrn_radiation_monochromator graphite
_diffrn_radiation_type MoK\a
_diffrn_radiation_wavelength 0.71073
_diffrn_reflns_av_R_equivalents 0.0333
_diffrn_reflns_av_unetI/netI 0.0433
_diffrn_reflns_Laue_measured_fraction_full 0.999
_diffrn_reflns_Laue_measured_fraction_max 0.855
_diffrn_reflns_limit_h_max 18
_diffrn_reflns_limit_h_min -18
_diffrn_reflns_limit_k_max 8
_diffrn_reflns_limit_k_min -10
_diffrn_reflns_limit_l_max 20
_diffrn_reflns_limit_l_min -17
_diffrn_reflns_number 9266
_diffrn_reflns_point_group_measured_fraction_full 0.999
_diffrn_reflns_point_group_measured_fraction_max 0.855
_diffrn_reflns_theta_full 25.242
_diffrn_reflns_theta_max 30.341
_diffrn_reflns_theta_min 2.959
_diffrn_source 'Enhance (Mo) X-ray Source'
_exptl_absorpt_coefficient_mu 0.084
_exptl_absorpt_correction_T_max 1.00000
_exptl_absorpt_correction_T_min 0.32671
_exptl_absorpt_correction_type multi-scan
_exptl_absorpt_process_details
;
CrysAlisPro, Agilent Technologies,
Version 1.171.36.32 (release 02-08-2013 CrysAlis171 .NET)
(compiled Aug  2 2013,16:46:58)
Empirical absorption correction using spherical harmonics,
 implemented in SCALE3 ABSPACK scaling algorithm.
;
_exptl_crystal_colour 'clear light colourless'
_exptl_crystal_colour_lustre clear
_exptl_crystal_colour_modifier light
_exptl_crystal_colour_primary colourless
_exptl_crystal_density_diffrn 1.292
_exptl_crystal_description block
_exptl_crystal_F_000 616
_exptl_crystal_size_max 0.25
_exptl_crystal_size_mid 0.18
_exptl_crystal_size_min 0.18
_refine_diff_density_max 0.188
_refine_diff_density_min -0.220
_refine_diff_density_rms 0.051
_refine_ls_extinction_method none
_refine_ls_goodness_of_fit_ref 1.055
_refine_ls_hydrogen_treatment constr
_refine_ls_matrix_type full
_refine_ls_number_parameters 200
_refine_ls_number_reflns 3852
_refine_ls_number_restraints 0
_refine_ls_restrained_S_all 1.055
_refine_ls_R_factor_all 0.0809
_refine_ls_R_factor_gt 0.0507
_refine_ls_shift/su_max 0.000
_refine_ls_shift/su_mean 0.000
_refine_ls_structure_factor_coef Fsqd
_refine_ls_weighting_details 'w=1/[\s^2^(Fo^2^)+(0.0542P)^2^+0.2141P] where P=(Fo^2^+2Fc^2^)/3'
_refine_ls_weighting_scheme calc
_refine_ls_wR_factor_gt 0.1124
_refine_ls_wR_factor_ref 0.1355
_reflns_Friedel_coverage 0.000
_reflns_number_gt 2621
_reflns_number_total 3852
_reflns_threshold_expression 'I > 2\s(I)'
_cod_data_source_file cs9b04199_si_006.cif
_cod_data_source_block g190119a
_cod_original_cell_volume 1497.74(15)
_cod_database_code 4515239
_shelx_shelxl_version_number 2014/7
_chemical_oxdiff_formula 'C H O N'
_shelx_space_group_comment
;
The symmetry employed for this shelxl refinement is uniquely defined
by the following loop, which should always be used as a source of
symmetry information in preference to the above space-group names.
They are only intended as comments.
;
_shelx_estimated_absorpt_t_max 0.985
_shelx_estimated_absorpt_t_min 0.979
_reflns_odcompleteness_completeness 99.84
_reflns_odcompleteness_iscentric 1
_reflns_odcompleteness_theta 27.42
_olex2_refinement_description
;
1. Fixed Uiso
 At 1.2 times of:
  All C(H) groups, All C(H,H) groups
 At 1.5 times of:
  All C(H,H,H) groups
2.a Ternary CH refined with riding coordinates:
 C2(H2), C3(H3), C8(H8)
2.b Secondary CH2 refined with riding coordinates:
 C9(H9A,H9B), C18(H18A,H18B)
2.c Aromatic/amide H refined with riding coordinates:
 C4(H4), C5(H5), C6(H6), C11(H11), C12(H12), C13(H13), C14(H14)
2.d Idealised Me refined as rotating group:
 C19(H19A,H19B,H19C)
;
_olex2_submission_special_instructions 'No special instructions were received'

loop_
_space_group_symop_operation_xyz
'x, y, z'
'-x, y+1/2, -z+1/2'
'-x, -y, -z'
'x, -y-1/2, z-1/2'

loop_
_atom_site_label
_atom_site_type_symbol
_atom_site_fract_x
_atom_site_fract_y
_atom_site_fract_z
_atom_site_U_iso_or_equiv
_atom_site_adp_type
_atom_site_occupancy
_atom_site_site_symmetry_order
_atom_site_calc_flag
_atom_site_refinement_flags_posn
O1 O 0.57515(7) 0.74744(15) 0.21405(7) 0.0409(3) Uani 1 1 d .
O2 O 0.65327(9) 0.95579(17) 0.30313(7) 0.0499(3) Uani 1 1 d .
N1 N 0.82175(9) 0.78881(17) 0.07192(8) 0.0344(3) Uani 1 1 d .
C1 C 0.61497(11) 0.9070(2) 0.22932(11) 0.0366(4) Uani 1 1 d .
C2 C 0.61052(11) 1.0028(2) 0.14340(10) 0.0356(4) Uani 1 1 d .
H2 H 0.5705 0.9527 0.0894 0.043 Uiso 1 1 calc R
C3 C 0.62537(12) 1.1957(2) 0.14435(12) 0.0418(4) Uani 1 1 d .
H3 H 0.6274 1.2533 0.2038 0.050 Uiso 1 1 calc R
C4 C 0.58171(14) 1.2932(2) 0.06325(13) 0.0505(5) Uani 1 1 d .
H4 H 0.5305 1.3733 0.0691 0.061 Uiso 1 1 calc R
C5 C 0.61388(14) 1.2690(2) -0.01807(13) 0.0502(5) Uani 1 1 d .
H5 H 0.5810 1.3268 -0.0685 0.060 Uiso 1 1 calc R
C6 C 0.69855(13) 1.1558(2) -0.03094(11) 0.0441(4) Uani 1 1 d .
H6 H 0.7177 1.1420 -0.0894 0.053 Uiso 1 1 calc R
C7 C 0.74997(12) 1.0706(2) 0.03909(11) 0.0382(4) Uani 1 1 d .
C8 C 0.71498(11) 1.0808(2) 0.13043(10) 0.0358(4) Uani 1 1 d .
H8 H 0.7684 1.0707 0.1826 0.043 Uiso 1 1 calc R
C9 C 0.84143(13) 0.9564(2) 0.03330(12) 0.0430(4) Uani 1 1 d .
H9A H 0.8537 0.9437 -0.0301 0.052 Uiso 1 1 calc R
H9B H 0.9019 1.0072 0.0670 0.052 Uiso 1 1 calc R
C10 C 0.90671(11) 0.6857(2) 0.10513(10) 0.0333(3) Uani 1 1 d .
C11 C 1.00223(11) 0.6964(2) 0.07336(11) 0.0415(4) Uani 1 1 d .
H11 H 1.0126 0.7760 0.0284 0.050 Uiso 1 1 calc R
C12 C 1.08191(12) 0.5900(2) 0.10790(13) 0.0490(5) Uani 1 1 d .
H12 H 1.1457 0.6013 0.0870 0.059 Uiso 1 1 calc R
C13 C 1.06808(13) 0.4678(3) 0.17281(13) 0.0500(5) Uani 1 1 d .
H13 H 1.1212 0.3937 0.1938 0.060 Uiso 1 1 calc R
C14 C 0.97469(12) 0.4562(2) 0.20633(12) 0.0453(4) Uani 1 1 d .
H14 H 0.9651 0.3741 0.2503 0.054 Uiso 1 1 calc R
C15 C 0.89443(11) 0.5662(2) 0.17500(10) 0.0358(4) Uani 1 1 d .
C16 C 0.80045(11) 0.5666(2) 0.21645(10) 0.0368(4) Uani 1 1 d .
C17 C 0.72291(12) 0.5794(2) 0.25045(11) 0.0383(4) Uani 1 1 d .
C18 C 0.62129(12) 0.6183(2) 0.27634(11) 0.0411(4) Uani 1 1 d .
H18A H 0.5792 0.5158 0.2724 0.049 Uiso 1 1 calc R
H18B H 0.6272 0.6603 0.3388 0.049 Uiso 1 1 calc R
C19 C 0.73993(12) 0.6955(2) 0.01707(11) 0.0421(4) Uani 1 1 d .
H19A H 0.6772 0.7592 0.0149 0.063 Uiso 1 1 calc GR
H19B H 0.7313 0.5854 0.0441 0.063 Uiso 1 1 calc GR
H19C H 0.7575 0.6807 -0.0439 0.063 Uiso 1 1 calc GR

loop_
_atom_site_aniso_label
_atom_site_aniso_U_11
_atom_site_aniso_U_22
_atom_site_aniso_U_33
_atom_site_aniso_U_23
_atom_site_aniso_U_13
_atom_site_aniso_U_12
O1 0.0308(5) 0.0447(7) 0.0467(6) 0.0076(6) 0.0023(5) -0.0039(5)
O2 0.0623(8) 0.0520(8) 0.0351(6) -0.0026(6) 0.0051(5) 0.0025(6)
N1 0.0313(6) 0.0336(7) 0.0382(6) 0.0030(6) 0.0042(5) -0.0035(6)
C1 0.0297(7) 0.0427(10) 0.0386(8) -0.0009(7) 0.0085(6) 0.0051(7)
C2 0.0315(7) 0.0362(9) 0.0386(8) 0.0002(7) 0.0023(6) 0.0009(7)
C3 0.0445(9) 0.0344(9) 0.0460(9) -0.0040(7) 0.0033(7) 0.0045(8)
C4 0.0500(10) 0.0346(9) 0.0647(12) 0.0050(9) -0.0022(9) 0.0054(8)
C5 0.0563(10) 0.0380(10) 0.0520(10) 0.0121(8) -0.0111(8) -0.0024(9)
C6 0.0568(10) 0.0355(9) 0.0390(8) 0.0042(7) 0.0016(7) -0.0066(8)
C7 0.0400(8) 0.0342(9) 0.0405(8) 0.0036(7) 0.0048(7) -0.0059(7)
C8 0.0340(7) 0.0360(9) 0.0364(8) 0.0007(7) -0.0007(6) -0.0007(7)
C9 0.0435(9) 0.0430(10) 0.0445(9) 0.0079(8) 0.0139(7) -0.0025(8)
C10 0.0297(7) 0.0358(8) 0.0344(7) -0.0045(7) 0.0034(6) -0.0017(7)
C11 0.0370(8) 0.0437(10) 0.0459(9) -0.0056(8) 0.0139(7) -0.0057(8)
C12 0.0301(8) 0.0558(12) 0.0625(11) -0.0146(10) 0.0111(7) -0.0020(8)
C13 0.0334(8) 0.0567(12) 0.0585(10) -0.0041(10) 0.0001(7) 0.0078(8)
C14 0.0367(8) 0.0511(11) 0.0469(9) 0.0066(8) -0.0002(7) 0.0049(8)
C15 0.0291(7) 0.0402(9) 0.0376(8) -0.0002(7) 0.0018(6) -0.0010(7)
C16 0.0347(8) 0.0380(9) 0.0371(8) 0.0066(7) 0.0022(6) -0.0014(7)
C17 0.0367(8) 0.0392(9) 0.0392(8) 0.0062(7) 0.0051(6) -0.0044(7)
C18 0.0370(8) 0.0437(10) 0.0441(8) 0.0094(8) 0.0106(7) -0.0013(8)
C19 0.0404(8) 0.0428(10) 0.0409(8) -0.0044(8) -0.0044(7) 0.0011(8)

loop_
_atom_type_symbol
_atom_type_description
_atom_type_scat_dispersion_real
_atom_type_scat_dispersion_imag
_atom_type_scat_source
C C 0.0033 0.0016 'International Tables Vol C Tables 4.2.6.8 and 6.1.1.4'
H H 0.0000 0.0000 'International Tables Vol C Tables 4.2.6.8 and 6.1.1.4'
N N 0.0061 0.0033 'International Tables Vol C Tables 4.2.6.8 and 6.1.1.4'
O O 0.0106 0.0060 'International Tables Vol C Tables 4.2.6.8 and 6.1.1.4'

loop_
_geom_angle_atom_site_label_1
_geom_angle_atom_site_label_2
_geom_angle_atom_site_label_3
_geom_angle
C1 O1 C18 114.20(12)
C10 N1 C9 118.33(12)
C10 N1 C19 113.95(13)
C19 N1 C9 112.60(13)
O1 C1 C2 110.49(14)
O2 C1 O1 123.41(15)
O2 C1 C2 125.97(16)
C1 C2 C3 120.44(14)
C1 C2 C8 111.45(13)
C3 C2 C8 59.43(10)
C4 C3 C2 117.88(15)
C4 C3 C8 115.53(14)
C8 C3 C2 60.81(10)
C5 C4 C3 121.42(17)
C4 C5 C6 122.33(16)
C7 C6 C5 121.77(16)
C6 C7 C8 119.41(15)
C6 C7 C9 125.66(15)
C8 C7 C9 114.90(14)
C3 C8 C2 59.77(10)
C7 C8 C2 118.21(13)
C7 C8 C3 119.19(14)
N1 C9 C7 109.18(12)
C11 C10 N1 123.73(14)
C11 C10 C15 118.01(14)
C15 C10 N1 118.26(12)
C12 C11 C10 120.88(16)
C13 C12 C11 120.89(15)
C12 C13 C14 119.33(17)
C13 C14 C15 120.75(17)
C10 C15 C16 119.01(14)
C14 C15 C10 120.00(13)
C14 C15 C16 120.90(14)
C17 C16 C15 175.28(18)
C16 C17 C18 168.29(17)
O1 C18 C17 107.82(12)

loop_
_geom_bond_atom_site_label_1
_geom_bond_atom_site_label_2
_geom_bond_distance
O1 C1 1.359(2)
O1 C18 1.4463(19)
O2 C1 1.2030(19)
N1 C9 1.461(2)
N1 C10 1.4152(19)
N1 C19 1.460(2)
C1 C2 1.464(2)
C2 C3 1.518(2)
C2 C8 1.534(2)
C3 C4 1.472(2)
C3 C8 1.513(2)
C4 C5 1.329(3)
C5 C6 1.451(3)
C6 C7 1.340(2)
C7 C8 1.473(2)
C7 C9 1.507(2)
C10 C11 1.3926(19)
C10 C15 1.411(2)
C11 C12 1.384(2)
C12 C13 1.377(3)
C13 C14 1.379(2)
C14 C15 1.395(2)
C15 C16 1.441(2)
C16 C17 1.191(2)
C17 C18 1.463(2)
